data_4107579
loop_
_publ_author_name
'Lang Jiang'
'Yanyan Fu'
'Hongxiang Li'
'Wenping Hu'

_publ_section_title
;
 Single-Crystalline, Size, and Orientation Controllable Nanowires and
 Ultralong Microwires of Organic Semiconductor with Strong Photoswitching
 Property
;
_journal_name_full 'Journal of the American Chemical Society'
_journal_page_first 3937
_journal_page_last 3941
_journal_paper_doi 10.1021/ja077600j
_journal_volume 130
_journal_year 2008
_chemical_formula_moiety 'C18 H10 N2'
_chemical_formula_sum 'C18 H10 N2'
_chemical_formula_weight 254.28
_chemical_name_systematic
; 
 ? 
;
_space_group_IT_number 14
_symmetry_cell_setting monoclinic
_symmetry_space_group_name_Hall '-P 2ybc'
_symmetry_space_group_name_H-M 'P 1 21/c 1'
_atom_sites_solution_hydrogens geom
_atom_sites_solution_primary direct
_atom_sites_solution_secondary difmap
_audit_creation_method SHELXL-97
_cell_angle_alpha 90.00
_cell_angle_beta 107.58(3)
_cell_angle_gamma 90.00
_cell_formula_units_Z 8
_cell_length_a 32.461(7)
_cell_length_b 4.1267(8)
_cell_length_c 20.067(4)
_cell_measurement_reflns_used 3603
_cell_measurement_temperature 113(2)
_cell_measurement_theta_max 25.0
_cell_measurement_theta_min 2.5
_cell_volume 2562.6(10)
_computing_cell_refinement CrystalClear
_computing_data_collection CrystalClear
_computing_data_reduction CrystalClear
_computing_publication_material 'CrystalStructure 3.7.0'
_computing_structure_refinement 'SHELXL-97 (Sheldrick, 1997)'
_computing_structure_solution 'SHELXS-97 (Sheldrick, 1990)'
_diffrn_ambient_temperature 113(2)
_diffrn_detector_area_resol_mean 7.31
_diffrn_measured_fraction_theta_full 0.999
_diffrn_measured_fraction_theta_max 0.999
_diffrn_measurement_device_type 'Rigaku Saturn'
_diffrn_measurement_method '\w and \f scans'
_diffrn_radiation_monochromator confocal
_diffrn_radiation_source 'rotating anode'
_diffrn_radiation_type MoK\a
_diffrn_radiation_wavelength 0.71073
_diffrn_reflns_av_R_equivalents 0.0695
_diffrn_reflns_av_sigmaI/netI 0.0650
_diffrn_reflns_limit_h_max 38
_diffrn_reflns_limit_h_min -37
_diffrn_reflns_limit_k_max 4
_diffrn_reflns_limit_k_min -4
_diffrn_reflns_limit_l_max 23
_diffrn_reflns_limit_l_min -23
_diffrn_reflns_number 17407
_diffrn_reflns_theta_full 25.00
_diffrn_reflns_theta_max 25.00
_diffrn_reflns_theta_min 1.97
_diffrn_standards_decay_% 0
_diffrn_standards_interval_count 0
_diffrn_standards_interval_time 0
_diffrn_standards_number 0
_exptl_absorpt_coefficient_mu 0.079
_exptl_absorpt_correction_T_max 0.9953
_exptl_absorpt_correction_T_min 0.9752
_exptl_absorpt_correction_type multi-scan
_exptl_absorpt_process_details Crystalclear
_exptl_crystal_colour orange
_exptl_crystal_density_diffrn 1.318
_exptl_crystal_description prism
_exptl_crystal_F_000 1056
_exptl_crystal_size_max 0.32
_exptl_crystal_size_mid 0.08
_exptl_crystal_size_min 0.06
_refine_diff_density_max 0.241
_refine_diff_density_min -0.208
_refine_diff_density_rms 0.053
_refine_ls_extinction_coef 0.0135(11)
_refine_ls_extinction_expression Fc^*^=kFc[1+0.001xFc^2^\l^3^/sin(2\q)]^-1/4^
_refine_ls_extinction_method SHELXL
_refine_ls_goodness_of_fit_ref 1.143
_refine_ls_hydrogen_treatment constr
_refine_ls_matrix_type full
_refine_ls_number_parameters 362
_refine_ls_number_reflns 4478
_refine_ls_number_restraints 0
_refine_ls_restrained_S_all 1.143
_refine_ls_R_factor_all 0.0807
_refine_ls_R_factor_gt 0.0677
_refine_ls_shift/su_max 0.000
_refine_ls_shift/su_mean 0.000
_refine_ls_structure_factor_coef Fsqd
_refine_ls_weighting_details 'calc w=1/[\s^2^(Fo^2^)+(0.0454P)^2^+1.8777P] where P=(Fo^2^+2Fc^2^)/3'
_refine_ls_weighting_scheme calc
_refine_ls_wR_factor_gt 0.1458
_refine_ls_wR_factor_ref 0.1532
_reflns_number_gt 3778
_reflns_number_total 4478
_reflns_threshold_expression >2sigma(I)
_cod_data_source_file ja077600j-file002.cif
_cod_data_source_block shelxl1
_cod_original_cell_volume 2562.6(9)
_cod_database_code 4107579

loop_
_symmetry_equiv_pos_as_xyz
'x, y, z'
'-x, y+1/2, -z+1/2'
'-x, -y, -z'
'x, -y-1/2, z-1/2'

loop_
_atom_site_label
_atom_site_type_symbol
_atom_site_fract_x
_atom_site_fract_y
_atom_site_fract_z
_atom_site_U_iso_or_equiv
_atom_site_adp_type
_atom_site_occupancy
_atom_site_symmetry_multiplicity
_atom_site_calc_flag
_atom_site_refinement_flags
N1 N 0.02388(8) 0.4086(8) 0.59142(13) 0.0488(8) Uani 1 1 d .
N2 N 0.14747(8) 0.9275(7) 0.65275(12) 0.0381(6) Uani 1 1 d .
C1 C 0.08770(8) 0.6473(7) 0.55437(13) 0.0264(6) Uani 1 1 d .
C2 C 0.05226(9) 0.5159(8) 0.57558(14) 0.0325(7) Uani 1 1 d .
C3 C 0.12139(8) 0.7984(7) 0.60916(13) 0.0276(6) Uani 1 1 d .
C4 C 0.08616(8) 0.6363(6) 0.48642(13) 0.0246(6) Uani 1 1 d .
H4 H 0.0606 0.5440 0.4557 0.030 Uiso 1 1 calc R
C5 C 0.11815(8) 0.7462(6) 0.45309(12) 0.0226(6) Uani 1 1 d .
C6 C 0.16244(8) 0.6578(6) 0.47812(12) 0.0232(6) Uani 1 1 d .
C7 C 0.18005(8) 0.4501(7) 0.53666(13) 0.0261(6) Uani 1 1 d .
H7 H 0.1616 0.3684 0.5616 0.031 Uiso 1 1 calc R
C8 C 0.22268(8) 0.3660(7) 0.55775(13) 0.0291(6) Uani 1 1 d .
H8 H 0.2333 0.2258 0.5967 0.035 Uiso 1 1 calc R
C9 C 0.25164(8) 0.4848(7) 0.52227(14) 0.0305(7) Uani 1 1 d .
H9 H 0.2814 0.4291 0.5381 0.037 Uiso 1 1 calc R
C10 C 0.23600(8) 0.6791(7) 0.46545(13) 0.0287(6) Uani 1 1 d .
H10 H 0.2552 0.7601 0.4419 0.034 Uiso 1 1 calc R
C11 C 0.19117(8) 0.7643(6) 0.44032(13) 0.0237(6) Uani 1 1 d .
C12 C 0.17532(8) 0.9452(6) 0.37965(13) 0.0262(6) Uani 1 1 d .
H12 H 0.1947 1.0134 0.3552 0.031 Uiso 1 1 calc R
C13 C 0.13166(8) 1.0302(6) 0.35343(12) 0.0240(6) Uani 1 1 d .
C14 C 0.11551(9) 1.2170(7) 0.29089(13) 0.0294(6) Uani 1 1 d .
H14 H 0.1347 1.2828 0.2659 0.035 Uiso 1 1 calc R
C15 C 0.07329(9) 1.3014(7) 0.26681(14) 0.0325(7) Uani 1 1 d .
H15 H 0.0630 1.4225 0.2248 0.039 Uiso 1 1 calc R
C16 C 0.04430(9) 1.2099(7) 0.30406(13) 0.0285(6) Uani 1 1 d .
H16 H 0.0149 1.2748 0.2873 0.034 Uiso 1 1 calc R
C17 C 0.05813(8) 1.0301(7) 0.36355(13) 0.0270(6) Uani 1 1 d .
H17 H 0.0381 0.9703 0.3875 0.032 Uiso 1 1 calc R
C18 C 0.10220(8) 0.9298(6) 0.39062(12) 0.0236(6) Uani 1 1 d .
N3 N 0.47553(8) 0.4242(7) 0.56969(13) 0.0454(7) Uani 1 1 d .
N4 N 0.35115(8) 0.9353(7) 0.50859(12) 0.0381(6) Uani 1 1 d .
C19 C 0.44739(8) 0.5312(7) 0.52576(14) 0.0316(7) Uani 1 1 d .
C20 C 0.41234(8) 0.6616(7) 0.46990(13) 0.0258(6) Uani 1 1 d .
C21 C 0.37773(8) 0.8077(7) 0.49062(13) 0.0284(6) Uani 1 1 d .
C22 C 0.41456(8) 0.6557(6) 0.40364(13) 0.0247(6) Uani 1 1 d .
H22 H 0.4406 0.5697 0.3985 0.030 Uiso 1 1 calc R
C23 C 0.38281(8) 0.7621(6) 0.33895(12) 0.0220(6) Uani 1 1 d .
C24 C 0.39873(8) 0.9481(6) 0.29209(12) 0.0231(6) Uani 1 1 d .
C25 C 0.44269(8) 1.0497(7) 0.30800(14) 0.0281(6) Uani 1 1 d .
H25 H 0.4627 0.9893 0.3515 0.034 Uiso 1 1 calc R
C26 C 0.45664(8) 1.2319(7) 0.26218(14) 0.0287(6) Uani 1 1 d .
H26 H 0.4861 1.2966 0.2742 0.034 Uiso 1 1 calc R
C27 C 0.42772(9) 1.3249(7) 0.19703(14) 0.0322(7) Uani 1 1 d .
H27 H 0.4379 1.4476 0.1652 0.039 Uiso 1 1 calc R
C28 C 0.38540(9) 1.2393(7) 0.17982(13) 0.0297(6) Uani 1 1 d .
H28 H 0.3661 1.3055 0.1362 0.036 Uiso 1 1 calc R
C29 C 0.36938(8) 1.0503(6) 0.22673(13) 0.0254(6) Uani 1 1 d .
C30 C 0.32592(8) 0.9647(7) 0.21019(13) 0.0276(6) Uani 1 1 d .
H30 H 0.3066 1.0370 0.1671 0.033 Uiso 1 1 calc R
C31 C 0.30968(8) 0.7771(7) 0.25438(13) 0.0243(6) Uani 1 1 d .
C32 C 0.26507(8) 0.6896(7) 0.23560(13) 0.0284(6) Uani 1 1 d .
H32 H 0.2458 0.7676 0.1930 0.034 Uiso 1 1 calc R
C33 C 0.24974(8) 0.4960(7) 0.27775(14) 0.0312(7) Uani 1 1 d .
H33 H 0.2200 0.4411 0.2648 0.037 Uiso 1 1 calc R
C34 C 0.27842(8) 0.3776(7) 0.34078(14) 0.0293(6) Uani 1 1 d .
H34 H 0.2677 0.2378 0.3694 0.035 Uiso 1 1 calc R
C35 C 0.32112(8) 0.4596(6) 0.36145(13) 0.0259(6) Uani 1 1 d .
H35 H 0.3396 0.3755 0.4041 0.031 Uiso 1 1 calc R
C36 C 0.33866(8) 0.6699(6) 0.32021(12) 0.0226(6) Uani 1 1 d .

loop_
_atom_site_aniso_label
_atom_site_aniso_U_11
_atom_site_aniso_U_22
_atom_site_aniso_U_33
_atom_site_aniso_U_23
_atom_site_aniso_U_13
_atom_site_aniso_U_12
N1 0.0300(13) 0.078(2) 0.0378(15) 0.0129(14) 0.0097(12) -0.0098(14)
N2 0.0376(14) 0.0481(16) 0.0296(13) -0.0073(12) 0.0119(11) -0.0063(12)
C1 0.0214(13) 0.0307(16) 0.0280(14) 0.0032(12) 0.0088(11) -0.0025(11)
C2 0.0265(14) 0.0458(19) 0.0248(14) 0.0046(13) 0.0071(12) -0.0020(13)
C3 0.0265(14) 0.0351(16) 0.0232(13) -0.0006(12) 0.0107(12) -0.0017(12)
C4 0.0208(13) 0.0251(15) 0.0261(13) 0.0006(11) 0.0044(10) -0.0018(11)
C5 0.0213(12) 0.0244(14) 0.0225(13) -0.0056(11) 0.0074(10) -0.0057(11)
C6 0.0246(13) 0.0229(14) 0.0208(12) -0.0046(11) 0.0048(10) -0.0041(11)
C7 0.0264(13) 0.0273(15) 0.0253(13) -0.0059(11) 0.0087(11) -0.0037(11)
C8 0.0314(14) 0.0294(16) 0.0247(14) -0.0011(12) 0.0057(11) -0.0001(12)
C9 0.0229(13) 0.0366(17) 0.0305(15) -0.0078(13) 0.0060(11) -0.0019(12)
C10 0.0270(14) 0.0327(16) 0.0291(14) -0.0043(12) 0.0122(11) -0.0047(12)
C11 0.0233(13) 0.0249(14) 0.0239(13) -0.0076(11) 0.0083(11) -0.0053(11)
C12 0.0288(14) 0.0260(15) 0.0262(14) -0.0040(11) 0.0118(11) -0.0054(11)
C13 0.0286(13) 0.0236(14) 0.0189(12) -0.0044(11) 0.0059(10) -0.0060(11)
C14 0.0348(15) 0.0303(16) 0.0249(14) -0.0016(12) 0.0115(12) -0.0054(12)
C15 0.0387(16) 0.0328(16) 0.0226(13) 0.0030(12) 0.0041(12) -0.0007(13)
C16 0.0274(13) 0.0254(15) 0.0295(14) -0.0030(12) 0.0039(11) -0.0027(12)
C17 0.0271(14) 0.0288(15) 0.0240(13) -0.0024(12) 0.0062(11) -0.0047(12)
C18 0.0265(13) 0.0238(14) 0.0213(13) -0.0043(11) 0.0083(11) -0.0053(11)
N3 0.0316(14) 0.070(2) 0.0324(14) 0.0154(14) 0.0060(12) 0.0050(13)
N4 0.0385(14) 0.0484(16) 0.0276(13) -0.0013(12) 0.0103(11) 0.0065(12)
C19 0.0253(14) 0.0441(18) 0.0259(14) 0.0054(13) 0.0087(12) 0.0004(13)
C20 0.0221(13) 0.0312(16) 0.0221(13) 0.0037(11) 0.0035(10) 0.0014(11)
C21 0.0280(14) 0.0354(16) 0.0200(13) 0.0015(12) 0.0044(11) -0.0008(13)
C22 0.0215(13) 0.0248(15) 0.0270(14) -0.0002(11) 0.0063(11) 0.0020(11)
C23 0.0217(13) 0.0209(14) 0.0229(13) 0.0006(11) 0.0057(10) 0.0050(11)
C24 0.0236(13) 0.0239(14) 0.0219(13) -0.0038(11) 0.0072(10) 0.0039(11)
C25 0.0246(13) 0.0310(16) 0.0282(14) -0.0010(12) 0.0072(11) 0.0046(12)
C26 0.0281(14) 0.0275(15) 0.0335(15) -0.0020(12) 0.0139(12) 0.0014(12)
C27 0.0396(16) 0.0316(16) 0.0307(15) 0.0012(13) 0.0187(13) 0.0008(13)
C28 0.0352(15) 0.0307(16) 0.0229(13) -0.0012(12) 0.0085(11) 0.0040(12)
C29 0.0315(14) 0.0238(14) 0.0204(13) 0.0014(11) 0.0072(11) 0.0069(11)
C30 0.0284(14) 0.0308(16) 0.0206(13) 0.0007(11) 0.0031(11) 0.0059(12)
C31 0.0225(13) 0.0262(15) 0.0231(13) -0.0024(11) 0.0052(10) 0.0053(11)
C32 0.0234(13) 0.0325(16) 0.0250(13) -0.0059(12) 0.0010(11) 0.0025(12)
C33 0.0209(13) 0.0342(17) 0.0362(15) -0.0075(13) 0.0051(12) -0.0001(12)
C34 0.0287(14) 0.0290(16) 0.0297(14) -0.0029(12) 0.0079(12) 0.0000(12)
C35 0.0269(13) 0.0274(15) 0.0220(13) -0.0018(11) 0.0053(11) 0.0006(11)
C36 0.0223(12) 0.0240(14) 0.0206(12) -0.0050(11) 0.0051(10) 0.0020(11)

loop_
_atom_type_symbol
_atom_type_description
_atom_type_scat_dispersion_real
_atom_type_scat_dispersion_imag
_atom_type_scat_source
C C 0.0033 0.0016 'International Tables Vol C Tables 4.2.6.8 and 6.1.1.4'
H H 0.0000 0.0000 'International Tables Vol C Tables 4.2.6.8 and 6.1.1.4'
N N 0.0061 0.0033 'International Tables Vol C Tables 4.2.6.8 and 6.1.1.4'

loop_
_geom_angle_atom_site_label_1
_geom_angle_atom_site_label_2
_geom_angle_atom_site_label_3
_geom_angle
C4 C1 C3 125.1(2)
C4 C1 C2 119.6(2)
C3 C1 C2 115.2(2)
N1 C2 C1 178.9(3)
N2 C3 C1 177.9(3)
C1 C4 C5 129.4(2)
C1 C4 H4 115.3
C5 C4 H4 115.3
C6 C5 C18 120.6(2)
C6 C5 C4 122.7(2)
C18 C5 C4 116.6(2)
C5 C6 C7 123.8(2)
C5 C6 C11 118.9(2)
C7 C6 C11 117.1(2)
C8 C7 C6 121.7(2)
C8 C7 H7 119.2
C6 C7 H7 119.2
C7 C8 C9 121.2(3)
C7 C8 H8 119.4
C9 C8 H8 119.4
C10 C9 C8 119.0(2)
C10 C9 H9 120.5
C8 C9 H9 120.5
C9 C10 C11 121.5(2)
C9 C10 H10 119.3
C11 C10 H10 119.3
C12 C11 C10 120.6(2)
C12 C11 C6 120.0(2)
C10 C11 C6 119.4(2)
C11 C12 C13 122.0(2)
C11 C12 H12 119.0
C13 C12 H12 119.0
C12 C13 C14 121.7(2)
C12 C13 C18 119.3(2)
C14 C13 C18 119.0(2)
C15 C14 C13 121.0(2)
C15 C14 H14 119.5
C13 C14 H14 119.5
C14 C15 C16 120.3(2)
C14 C15 H15 119.8
C16 C15 H15 119.8
C17 C16 C15 120.8(2)
C17 C16 H16 119.6
C15 C16 H16 119.6
C16 C17 C18 121.2(2)
C16 C17 H17 119.4
C18 C17 H17 119.4
C5 C18 C17 123.1(2)
C5 C18 C13 119.2(2)
C17 C18 C13 117.7(2)
N3 C19 C20 179.0(3)
C22 C20 C19 119.6(2)
C22 C20 C21 124.6(2)
C19 C20 C21 115.7(2)
N4 C21 C20 177.1(3)
C20 C22 C23 129.4(2)
C20 C22 H22 115.3
C23 C22 H22 115.3
C36 C23 C24 120.5(2)
C36 C23 C22 122.7(2)
C24 C23 C22 116.7(2)
C23 C24 C25 123.2(2)
C23 C24 C29 119.3(2)
C25 C24 C29 117.5(2)
C26 C25 C24 121.5(2)
C26 C25 H25 119.2
C24 C25 H25 119.2
C25 C26 C27 120.6(2)
C25 C26 H26 119.7
C27 C26 H26 119.7
C28 C27 C26 120.2(3)
C28 C27 H27 119.9
C26 C27 H27 119.9
C27 C28 C29 120.9(2)
C27 C28 H28 119.6
C29 C28 H28 119.6
C30 C29 C24 119.3(2)
C30 C29 C28 121.5(2)
C24 C29 C28 119.2(2)
C29 C30 C31 122.6(2)
C29 C30 H30 118.7
C31 C30 H30 118.7
C30 C31 C32 121.4(2)
C30 C31 C36 119.1(2)
C32 C31 C36 119.6(2)
C33 C32 C31 121.1(2)
C33 C32 H32 119.5
C31 C32 H32 119.5
C32 C33 C34 119.6(2)
C32 C33 H33 120.2
C34 C33 H33 120.2
C35 C34 C33 121.4(3)
C35 C34 H34 119.3
C33 C34 H34 119.3
C34 C35 C36 121.3(2)
C34 C35 H35 119.3
C36 C35 H35 119.3
C23 C36 C35 123.8(2)
C23 C36 C31 119.2(2)
C35 C36 C31 116.9(2)

loop_
_geom_bond_atom_site_label_1
_geom_bond_atom_site_label_2
_geom_bond_distance
N1 C2 1.150(3)
N2 C3 1.148(3)
C1 C4 1.350(3)
C1 C3 1.438(4)
C1 C2 1.447(4)
C4 C5 1.467(3)
C4 H4 0.9500
C5 C6 1.420(3)
C5 C18 1.422(4)
C6 C7 1.427(4)
C6 C11 1.437(3)
C7 C8 1.364(4)
C7 H7 0.9500
C8 C9 1.427(4)
C8 H8 0.9500
C9 C10 1.361(4)
C9 H9 0.9500
C10 C11 1.433(3)
C10 H10 0.9500
C11 C12 1.388(4)
C12 C13 1.399(4)
C12 H12 0.9500
C13 C14 1.431(4)
C13 C18 1.440(3)
C14 C15 1.354(4)
C14 H14 0.9500
C15 C16 1.419(4)
C15 H15 0.9500
C16 C17 1.361(4)
C16 H16 0.9500
C17 C18 1.429(4)
C17 H17 0.9500
N3 C19 1.149(3)
N4 C21 1.158(3)
C19 C20 1.439(4)
C20 C22 1.353(3)
C20 C21 1.443(4)
C22 C23 1.460(3)
C22 H22 0.9500
C23 C36 1.419(3)
C23 C24 1.426(3)
C24 C25 1.428(4)
C24 C29 1.432(3)
C25 C26 1.366(4)
C25 H25 0.9500
C26 C27 1.413(4)
C26 H26 0.9500
C27 C28 1.358(4)
C27 H27 0.9500
C28 C29 1.436(4)
C28 H28 0.9500
C29 C30 1.394(4)
C30 C31 1.395(4)
C30 H30 0.9500
C31 C32 1.428(3)
C31 C36 1.441(3)
C32 C33 1.362(4)
C32 H32 0.9500
C33 C34 1.412(4)
C33 H33 0.9500
C34 C35 1.364(4)
C34 H34 0.9500
C35 C36 1.430(4)
C35 H35 0.9500

loop_
_geom_torsion_atom_site_label_1
_geom_torsion_atom_site_label_2
_geom_torsion_atom_site_label_3
_geom_torsion_atom_site_label_4
_geom_torsion
C4 C1 C2 N1 19(17)
C3 C1 C2 N1 -164(17)
C4 C1 C3 N2 99(8)
C2 C1 C3 N2 -77(8)
C3 C1 C4 C5 5.1(5)
C2 C1 C4 C5 -178.6(3)
C1 C4 C5 C6 50.2(4)
C1 C4 C5 C18 -134.1(3)
C18 C5 C6 C7 -174.1(2)
C4 C5 C6 C7 1.3(4)
C18 C5 C6 C11 1.7(4)
C4 C5 C6 C11 177.1(2)
C5 C6 C7 C8 178.4(3)
C11 C6 C7 C8 2.5(4)
C6 C7 C8 C9 0.5(4)
C7 C8 C9 C10 -1.6(4)
C8 C9 C10 C11 -0.5(4)
C9 C10 C11 C12 -175.8(3)
C9 C10 C11 C6 3.6(4)
C5 C6 C11 C12 -1.2(4)
C7 C6 C11 C12 174.9(2)
C5 C6 C11 C10 179.4(2)
C7 C6 C11 C10 -4.5(4)
C10 C11 C12 C13 179.5(2)
C6 C11 C12 C13 0.1(4)
C11 C12 C13 C14 179.9(2)
C11 C12 C13 C18 0.5(4)
C12 C13 C14 C15 -179.0(3)
C18 C13 C14 C15 0.5(4)
C13 C14 C15 C16 1.0(4)
C14 C15 C16 C17 -1.5(4)
C15 C16 C17 C18 0.4(4)
C6 C5 C18 C17 -179.0(2)
C4 C5 C18 C17 5.3(4)
C6 C5 C18 C13 -1.0(4)
C4 C5 C18 C13 -176.8(2)
C16 C17 C18 C5 179.0(2)
C16 C17 C18 C13 1.0(4)
C12 C13 C18 C5 -0.1(4)
C14 C13 C18 C5 -179.5(2)
C12 C13 C18 C17 178.0(2)
C14 C13 C18 C17 -1.5(4)
N3 C19 C20 C22 -26(21)
N3 C19 C20 C21 158(20)
C22 C20 C21 N4 -108(6)
C19 C20 C21 N4 68(6)
C19 C20 C22 C23 177.7(3)
C21 C20 C22 C23 -5.8(5)
C20 C22 C23 C36 -48.9(4)
C20 C22 C23 C24 135.3(3)
C36 C23 C24 C25 179.7(2)
C22 C23 C24 C25 -4.4(4)
C36 C23 C24 C29 2.0(4)
C22 C23 C24 C29 177.9(2)
C23 C24 C25 C26 -179.0(2)
C29 C24 C25 C26 -1.4(4)
C24 C25 C26 C27 -0.2(4)
C25 C26 C27 C28 1.3(4)
C26 C27 C28 C29 -0.8(4)
C23 C24 C29 C30 -0.2(4)
C25 C24 C29 C30 -178.0(2)
C23 C24 C29 C28 179.6(2)
C25 C24 C29 C28 1.8(4)
C27 C28 C29 C30 179.1(3)
C27 C28 C29 C24 -0.8(4)
C24 C29 C30 C31 -1.2(4)
C28 C29 C30 C31 179.0(2)
C29 C30 C31 C32 -179.2(3)
C29 C30 C31 C36 0.8(4)
C30 C31 C32 C33 177.4(3)
C36 C31 C32 C33 -2.5(4)
C31 C32 C33 C34 -0.5(4)
C32 C33 C34 C35 1.7(4)
C33 C34 C35 C36 0.1(4)
C24 C23 C36 C35 174.1(2)
C22 C23 C36 C35 -1.5(4)
C24 C23 C36 C31 -2.4(4)
C22 C23 C36 C31 -178.1(2)
C34 C35 C36 C23 -179.7(2)
C34 C35 C36 C31 -3.1(4)
C30 C31 C36 C23 1.0(4)
C32 C31 C36 C23 -179.0(2)
C30 C31 C36 C35 -175.8(2)
C32 C31 C36 C35 4.2(4)
